data_7220231
loop_
_publ_author_name
'Walst, Kelvin J.'
'Yunis, Ruhamah'
'Bayley, Paul'
'MacFarlane, Doug'
'Ward, Callum J.'
'Wang, Ruomeng'
'Curnow, Owen John'

_publ_section_title
;
 Synthesis and physical properties of tris(dialkylamino)cyclopropenium
 bistriflamide ionic liquids
;
_journal_name_full 'RSC Adv.'
_journal_paper_doi 10.1039/C5RA05254H
_journal_year 2015
_chemical_absolute_configuration unk
_chemical_formula_moiety 'C2 F6 N O4 S2, C21 H42 N3'
_chemical_formula_sum 'C23 H42 F6 N4 O4 S2'
_chemical_formula_weight 616.72
_chemical_name_systematic
;
 ?
;
_space_group_crystal_system monoclinic
_space_group_IT_number 5
_space_group_name_Hall 'I 2y'
_space_group_name_H-M_alt 'I 1 2 1'
_symmetry_space_group_name_Hall 'I 2y'
_symmetry_space_group_name_H-M 'I 1 2 1'
_atom_sites_solution_hydrogens geom
_atom_sites_solution_primary direct
_audit_creation_date 2015-03-23
_audit_creation_method
;
Olex2 1.2
(compiled 2015.01.26 svn.r3150 for OlexSys, GUI svn.r4998)
;
_audit_update_record
;
2015-03-24 deposited with the CCDC.
2015-04-24 downloaded from the CCDC.
;
_cell_angle_alpha 90
_cell_angle_beta 105.887(2)
_cell_angle_gamma 90
_cell_formula_units_Z 8
_cell_length_a 19.2495(4)
_cell_length_b 10.09683(17)
_cell_length_c 34.2770(7)
_cell_measurement_reflns_used 12841
_cell_measurement_temperature 120.01(10)
_cell_measurement_theta_max 76.5050
_cell_measurement_theta_min 3.0320
_cell_volume 6407.6(2)
_computing_cell_refinement
;
CrysAlisPro, Agilent Technologies,
Version 1.171.37.35 (release 13-08-2014 CrysAlis171 .NET)
(compiled Aug 13 2014,18:06:01)
;
_computing_data_collection
;
CrysAlisPro, Agilent Technologies,
Version 1.171.37.35 (release 13-08-2014 CrysAlis171 .NET)
(compiled Aug 13 2014,18:06:01)
;
_computing_data_reduction
;
CrysAlisPro, Agilent Technologies,
Version 1.171.37.35 (release 13-08-2014 CrysAlis171 .NET)
(compiled Aug 13 2014,18:06:01)
;
_computing_molecular_graphics 'Olex2 (Dolomanov et al., 2009)'
_computing_publication_material 'Olex2 (Dolomanov et al., 2009)'
_computing_structure_refinement 'ShelXL (Sheldrick, 2008)'
_computing_structure_solution 'ShelXT (Sheldrick, 2015)'
_diffrn_ambient_environment N~2~
_diffrn_ambient_temperature 120.01(10)
_diffrn_detector 'CCD plate'
_diffrn_detector_area_resol_mean 10.6501
_diffrn_detector_type Atlas
_diffrn_measured_fraction_theta_full 0.999
_diffrn_measured_fraction_theta_max 0.992
_diffrn_measurement_details
;
  1 omega  -21.00   21.00   1.0000    1.0000
omega____ theta____ kappa____ phi______ frames
    -      -38.5000   37.0000  -90.0000 42

  2 omega  -61.00   -5.00   1.0000    1.0000
omega____ theta____ kappa____ phi______ frames
    -      -38.5000   77.0000   90.0000 56

  3 omega -109.00   43.00   1.0000    1.0000
omega____ theta____ kappa____ phi______ frames
    -      -38.5000    0.0000 -120.0000 152

  4 omega   31.00   88.00   1.0000    1.0000
omega____ theta____ kappa____ phi______ frames
    -       42.3755 -125.0000   30.0000 57

  5 omega   32.00  109.00   1.0000    4.0000
omega____ theta____ kappa____ phi______ frames
    -      111.0000  -94.0000  -90.0000 77

  6 omega   47.00  135.00   1.0000    4.0000
omega____ theta____ kappa____ phi______ frames
    -      111.0000  -77.0000  -30.0000 88

  7 omega   90.00  178.00   1.0000    4.0000
omega____ theta____ kappa____ phi______ frames
    -      111.0000   30.0000   60.0000 88

  8 omega   50.00  122.00   1.0000    4.0000
omega____ theta____ kappa____ phi______ frames
    -      111.0000  -61.0000  120.0000 72

  9 omega   40.00  151.00   1.0000    4.0000
omega____ theta____ kappa____ phi______ frames
    -      111.0000  -15.0000   30.0000 111

 10 omega   41.00   98.00   1.0000    4.0000
omega____ theta____ kappa____ phi______ frames
    -      111.0000  -45.0000  -30.0000 57

 11 omega   38.00   89.00   1.0000    4.0000
omega____ theta____ kappa____ phi______ frames
    -      111.0000  -30.0000  -90.0000 51

 12 omega   41.00   87.00   1.0000    4.0000
omega____ theta____ kappa____ phi______ frames
    -      111.0000  -45.0000 -120.0000 46

 13 omega   45.00  112.00   1.0000    4.0000
omega____ theta____ kappa____ phi______ frames
    -      111.0000 -125.0000 -180.0000 67

 14 omega   29.00   96.00   1.0000    1.0000
omega____ theta____ kappa____ phi______ frames
    -       42.3755 -125.0000 -150.0000 67

 15 omega   42.00   88.00   1.0000    4.0000
omega____ theta____ kappa____ phi______ frames
    -      111.0000  -45.0000   30.0000 46

 16 omega   38.00   91.00   1.0000    4.0000
omega____ theta____ kappa____ phi______ frames
    -      111.0000  -30.0000  150.0000 53
;
_diffrn_measurement_device 'four-circle diffractometer'
_diffrn_measurement_device_type 'SuperNova, Dual, Cu at zero, Atlas'
_diffrn_measurement_method '\w scans'
_diffrn_orient_matrix_UB_11 -0.0494840000
_diffrn_orient_matrix_UB_12 0.1007885000
_diffrn_orient_matrix_UB_13 0.0130037000
_diffrn_orient_matrix_UB_21 0.0578729000
_diffrn_orient_matrix_UB_22 0.0207712000
_diffrn_orient_matrix_UB_23 0.0405896000
_diffrn_orient_matrix_UB_31 0.0335352500
_diffrn_orient_matrix_UB_32 0.1127271500
_diffrn_orient_matrix_UB_33 -0.0191247500
_diffrn_radiation_monochromator mirror
_diffrn_radiation_probe x-ray
_diffrn_radiation_type CuK\a
_diffrn_radiation_wavelength 1.54184
_diffrn_reflns_av_R_equivalents 0.0369
_diffrn_reflns_av_unetI/netI 0.0400
_diffrn_reflns_laue_measured_fraction_full 0.999
_diffrn_reflns_laue_measured_fraction_max 0.992
_diffrn_reflns_limit_h_max 24
_diffrn_reflns_limit_h_min -19
_diffrn_reflns_limit_k_max 12
_diffrn_reflns_limit_k_min -12
_diffrn_reflns_limit_l_max 34
_diffrn_reflns_limit_l_min -42
_diffrn_reflns_number 22160
_diffrn_reflns_point_group_measured_fraction_full 0.924
_diffrn_reflns_point_group_measured_fraction_max 0.896
_diffrn_reflns_theta_full 67.684
_diffrn_reflns_theta_max 75.473
_diffrn_reflns_theta_min 2.681
_diffrn_source 'sealed X-ray tube'
_diffrn_source_type 'SuperNova (Cu) X-ray Source'
_exptl_absorpt_coefficient_mu 2.114
_exptl_absorpt_correction_T_max 0.735
_exptl_absorpt_correction_T_min 0.635
_exptl_absorpt_correction_type gaussian
_exptl_absorpt_process_details
;
CrysAlisPro, Agilent Technologies,
Version 1.171.37.35 (release 13-08-2014 CrysAlis171 .NET)
(compiled Aug 13 2014,18:06:01)
Numerical absorption correction based on gaussian integration over
            a multifaceted crystal model
Empirical absorption correction using spherical harmonics,
 implemented in SCALE3 ABSPACK scaling algorithm.
;
_exptl_crystal_density_diffrn 1.279
_exptl_crystal_F_000 2608
_exptl_crystal_size_max 0.3354
_exptl_crystal_size_mid 0.2735
_exptl_crystal_size_min 0.1846
_refine_diff_density_max 0.262
_refine_diff_density_min -0.365
_refine_diff_density_rms 0.052
_refine_ls_abs_structure_details
;
 Flack x determined using 4535 quotients [(I+)-(I-)]/[(I+)+(I-)]
 (Parsons and Flack (2004), Acta Cryst. A60, s61).
;
_refine_ls_abs_structure_Flack 0.496(8)
_refine_ls_extinction_method none
_refine_ls_goodness_of_fit_ref 1.027
_refine_ls_hydrogen_treatment constr
_refine_ls_matrix_type full
_refine_ls_number_parameters 715
_refine_ls_number_reflns 11920
_refine_ls_number_restraints 1
_refine_ls_restrained_S_all 1.027
_refine_ls_R_factor_all 0.0431
_refine_ls_R_factor_gt 0.0413
_refine_ls_shift/su_max 0.000
_refine_ls_shift/su_mean 0.000
_refine_ls_structure_factor_coef Fsqd
_refine_ls_weighting_details
;
 w=1/[\s^2^(Fo^2^)+(0.0713P)^2^+1.9568P]
 where P=(Fo^2^+2Fc^2^)/3
;
_refine_ls_weighting_scheme calc
_refine_ls_wR_factor_gt 0.1094
_refine_ls_wR_factor_ref 0.1111
_reflns_Friedel_coverage 0.706
_reflns_friedel_fraction_full 0.839
_reflns_friedel_fraction_max 0.788
_reflns_number_gt 11444
_reflns_number_total 11920
_reflns_threshold_expression 'I > 2\s(I)'
_cod_data_source_file c5ra05254h2.cif
_cod_data_source_block cham17ai
_cod_database_code 7220231
_shelxl_version_number 2013-2
_chemical_oxdiff_formula C23H42N4O4F6S2
_shelx_space_group_comment
;
The symmetry employed for this shelxl refinement is uniquely defined
by the following loop, which should always be used as a source of
symmetry information in preference to the above space-group names.
They are only intended as comments.
;
_reflns_odcompleteness_completeness 99.93
_reflns_odcompleteness_iscentric 1
_reflns_odcompleteness_theta 66.97
_olex2_refinement_description
;
1. Fixed Uiso
 At 1.2 times of:
  All C(H,H) groups
 At 1.5 times of:
  All C(H,H,H) groups
2.a Secondary CH2 refined with riding coordinates:
 C8(H8A,H8B), C45(H45A,H45B), C15(H15A,H15B), C52(H52A,H52B), C47(H47A,H47B),
 C13(H13A,H13B), C61(H61A,H61B), C22(H22A,H22B), C51(H51A,H51B), C44(H44A,H44B),
  C54(H54A,H54B), C20(H20A,H20B), C55(H55A,H55B), C9(H9A,H9B), C6(H6A,H6B),
 C19(H19A,H19B), C59(H59A,H59B), C58(H58A,H58B), C62(H62A,H62B), C12(H12A,H12B),
  C48(H48A,H48B), C5(H5A,H5B), C16(H16A,H16B), C23(H23A,H23B)
2.b Idealised Me refined as rotating group:
 C57(H57A,H57B,H57C), C43(H43A,H43B,H43C), C18(H18A,H18B,H18C), C24(H24A,H24B,
 H24C), C10(H10A,H10B,H10C), C56(H56A,H56B,H56C), C50(H50A,H50B,H50C), C63(H63A,
 H63B,H63C), C49(H49A,H49B,H49C), C11(H11A,H11B,H11C), C4(H4A,H4B,H4C),
 C17(H17A,H17B,H17C)
;
_olex2_submission_special_instructions 'No special instructions were received'

loop_
_space_group_symop_operation_xyz
'x, y, z'
'-x, y, -z'
'x+1/2, y+1/2, z+1/2'
'-x+1/2, y+1/2, -z+1/2'

loop_
_atom_site_label
_atom_site_type_symbol
_atom_site_fract_x
_atom_site_fract_y
_atom_site_fract_z
_atom_site_U_iso_or_equiv
_atom_site_adp_type
_atom_site_occupancy
_atom_site_site_symmetry_order
_atom_site_calc_flag
_atom_site_refinement_flags_posn
S29 S 0.54439(4) 0.59970(7) 0.75314(2) 0.02872(14) Uani 1 1 d .
S72 S 0.81571(4) 0.59801(8) 0.49835(2) 0.03060(15) Uani 1 1 d .
S33 S 0.48843(4) 0.85519(7) 0.75634(2) 0.03313(16) Uani 1 1 d .
S68 S 0.68696(4) 0.46365(8) 0.49463(2) 0.03669(17) Uani 1 1 d .
F26 F 0.64959(11) 0.7423(2) 0.74016(7) 0.0476(5) Uani 1 1 d .
F28 F 0.59340(13) 0.6235(3) 0.68923(6) 0.0566(6) Uani 1 1 d .
F39 F 0.35859(12) 0.7921(3) 0.76044(8) 0.0559(6) Uani 1 1 d .
F67 F 0.73084(14) 0.3398(3) 0.43869(7) 0.0545(6) Uani 1 1 d .
O30 O 0.57881(12) 0.6024(2) 0.79567(6) 0.0344(4) Uani 1 1 d .
F77 F 0.82599(16) 0.7545(3) 0.56077(6) 0.0587(6) Uani 1 1 d .
F66 F 0.73598(14) 0.2226(2) 0.49181(7) 0.0544(5) Uani 1 1 d .
O73 O 0.79279(12) 0.6194(2) 0.45559(6) 0.0350(5) Uani 1 1 d .
F65 F 0.63345(13) 0.2627(3) 0.44892(9) 0.0623(7) Uani 1 1 d .
F76 F 0.73665(14) 0.7989(3) 0.50928(8) 0.0566(6) Uani 1 1 d .
O31 O 0.51161(13) 0.4789(2) 0.73546(7) 0.0391(5) Uani 1 1 d .
F38 F 0.44273(14) 0.7312(3) 0.81202(7) 0.0566(6) Uani 1 1 d .
F78 F 0.84472(17) 0.8494(3) 0.50857(8) 0.0622(7) Uani 1 1 d .
F27 F 0.66699(13) 0.5329(3) 0.74061(8) 0.0596(6) Uani 1 1 d .
F37 F 0.41352(16) 0.9364(3) 0.80426(9) 0.0661(7) Uani 1 1 d .
O74 O 0.88986(13) 0.5660(3) 0.51667(8) 0.0437(6) Uani 1 1 d .
O35 O 0.55210(14) 0.8971(3) 0.78629(9) 0.0453(6) Uani 1 1 d .
O69 O 0.64706(13) 0.5517(3) 0.46401(9) 0.0494(6) Uani 1 1 d .
N46 N 1.03400(13) 0.5449(3) 0.59379(7) 0.0292(5) Uani 1 1 d .
N14 N 0.44500(14) 0.2596(3) 0.66057(7) 0.0305(5) Uani 1 1 d .
N60 N 0.86458(14) 0.4162(3) 0.61126(8) 0.0317(5) Uani 1 1 d .
N53 N 0.94435(14) 0.7281(3) 0.65874(8) 0.0334(5) Uani 1 1 d .
N21 N 0.40244(14) 0.6148(3) 0.63999(8) 0.0331(5) Uani 1 1 d .
O34 O 0.45276(16) 0.9472(3) 0.72562(9) 0.0497(6) Uani 1 1 d .
N7 N 0.53316(14) 0.4459(3) 0.59580(8) 0.0327(5) Uani 1 1 d .
C40 C 0.97928(15) 0.5547(3) 0.61053(8) 0.0278(5) Uani 1 1 d .
O70 O 0.65370(17) 0.4181(3) 0.52443(10) 0.0564(7) Uani 1 1 d .
N71 N 0.76719(15) 0.5054(3) 0.51664(8) 0.0353(6) Uani 1 1 d .
C42 C 0.94649(15) 0.6236(3) 0.63547(8) 0.0282(6) Uani 1 1 d .
N32 N 0.49209(14) 0.7176(3) 0.73542(8) 0.0320(5) Uani 1 1 d .
C2 C 0.45373(15) 0.3733(3) 0.64294(8) 0.0282(5) Uani 1 1 d .
C8 C 0.57744(16) 0.3297(3) 0.59336(9) 0.0320(6) Uani 1 1 d .
H8A H 0.5875 0.2819 0.6188 0.038 Uiso 1 1 calc R
H8B H 0.6232 0.3594 0.5897 0.038 Uiso 1 1 calc R
C45 C 1.03554(16) 0.4420(3) 0.56397(9) 0.0307(6) Uani 1 1 d .
H45A H 1.0380 0.4837 0.5389 0.037 Uiso 1 1 calc R
H45B H 0.9909 0.3917 0.5583 0.037 Uiso 1 1 calc R
C15 C 0.39432(17) 0.2463(3) 0.68532(9) 0.0340(6) Uani 1 1 d .
H15A H 0.3801 0.3338 0.6920 0.041 Uiso 1 1 calc R
H15B H 0.4184 0.2022 0.7105 0.041 Uiso 1 1 calc R
C52 C 1.00091(17) 0.8292(3) 0.66551(9) 0.0320(6) Uani 1 1 d .
H52A H 0.9816 0.9126 0.6719 0.038 Uiso 1 1 calc R
H52B H 1.0153 0.8413 0.6407 0.038 Uiso 1 1 calc R
C47 C 1.08160(16) 0.6591(3) 0.59576(9) 0.0315(6) Uani 1 1 d .
H47A H 1.1268 0.6291 0.5914 0.038 Uiso 1 1 calc R
H47B H 1.0923 0.6972 0.6227 0.038 Uiso 1 1 calc R
C13 C 0.49646(18) 0.1517(3) 0.66176(9) 0.0337(6) Uani 1 1 d .
H13A H 0.5085 0.1485 0.6361 0.040 Uiso 1 1 calc R
H13B H 0.4738 0.0683 0.6651 0.040 Uiso 1 1 calc R
C3 C 0.43758(16) 0.5062(3) 0.63490(9) 0.0293(6) Uani 1 1 d .
C61 C 0.86442(16) 0.3043(3) 0.58409(9) 0.0315(6) Uani 1 1 d .
H61A H 0.8761 0.3364 0.5600 0.038 Uiso 1 1 calc R
H61B H 0.8162 0.2669 0.5757 0.038 Uiso 1 1 calc R
C1 C 0.48657(15) 0.4431(3) 0.61824(8) 0.0287(5) Uani 1 1 d .
C22 C 0.41895(18) 0.7427(3) 0.62404(10) 0.0378(7) Uani 1 1 d .
H22A H 0.4536 0.7286 0.6086 0.045 Uiso 1 1 calc R
H22B H 0.4411 0.8006 0.6466 0.045 Uiso 1 1 calc R
C51 C 1.06726(19) 0.7927(4) 0.69987(10) 0.0395(7) Uani 1 1 d .
H51A H 1.0531 0.7820 0.7248 0.047 Uiso 1 1 calc R
H51B H 1.0863 0.7086 0.6937 0.047 Uiso 1 1 calc R
C44 C 1.09899(18) 0.3476(4) 0.57816(11) 0.0387(7) Uani 1 1 d .
H44A H 1.1437 0.3975 0.5854 0.046 Uiso 1 1 calc R
H44B H 1.0949 0.3003 0.6021 0.046 Uiso 1 1 calc R
C41 C 0.91625(15) 0.5063(3) 0.61749(9) 0.0290(6) Uani 1 1 d .
C54 C 0.89135(17) 0.7357(4) 0.68226(10) 0.0359(6) Uani 1 1 d .
H54A H 0.9120 0.7857 0.7069 0.043 Uiso 1 1 calc R
H54B H 0.8812 0.6470 0.6901 0.043 Uiso 1 1 calc R
C75 C 0.8041(2) 0.7589(4) 0.52067(10) 0.0411(7) Uani 1 1 d .
C20 C 0.35560(15) 0.6123(4) 0.66740(8) 0.0326(6) Uani 1 1 d .
H20A H 0.3502 0.7018 0.6764 0.039 Uiso 1 1 calc R
H20B H 0.3788 0.5600 0.6911 0.039 Uiso 1 1 calc R
C55 C 0.82097(19) 0.8007(4) 0.65901(12) 0.0443(8) Uani 1 1 d .
H55A H 0.8023 0.7561 0.6332 0.053 Uiso 1 1 calc R
H55B H 0.8300 0.8924 0.6536 0.053 Uiso 1 1 calc R
C9 C 0.5421(2) 0.2360(4) 0.55907(11) 0.0434(7) Uani 1 1 d .
H9A H 0.5278 0.2848 0.5338 0.052 Uiso 1 1 calc R
H9B H 0.4989 0.1984 0.5640 0.052 Uiso 1 1 calc R
C6 C 0.53524(18) 0.5581(3) 0.56894(10) 0.0359(7) Uani 1 1 d .
H6A H 0.4901 0.6064 0.5637 0.043 Uiso 1 1 calc R
H6B H 0.5397 0.5247 0.5432 0.043 Uiso 1 1 calc R
C19 C 0.28146(17) 0.5553(4) 0.64794(10) 0.0396(7) Uani 1 1 d .
H19A H 0.2862 0.4651 0.6393 0.048 Uiso 1 1 calc R
H19B H 0.2578 0.6070 0.6242 0.048 Uiso 1 1 calc R
C59 C 0.80231(17) 0.4384(3) 0.62742(10) 0.0361(6) Uani 1 1 d .
H59A H 0.7601 0.4558 0.6050 0.043 Uiso 1 1 calc R
H59B H 0.8113 0.5168 0.6444 0.043 Uiso 1 1 calc R
C25 C 0.61777(18) 0.6269(4) 0.72929(10) 0.0378(7) Uani 1 1 d .
C58 C 0.78590(18) 0.3233(4) 0.65196(10) 0.0391(7) Uani 1 1 d .
H58A H 0.8307 0.2868 0.6688 0.047 Uiso 1 1 calc R
H58B H 0.7612 0.2541 0.6337 0.047 Uiso 1 1 calc R
C62 C 0.9175(2) 0.1958(3) 0.60327(10) 0.0392(7) Uani 1 1 d .
H62A H 0.9072 0.1647 0.6279 0.047 Uiso 1 1 calc R
H62B H 0.9663 0.2310 0.6105 0.047 Uiso 1 1 calc R
C36 C 0.42205(19) 0.8268(4) 0.78480(11) 0.0403(7) Uani 1 1 d .
C57 C 0.7388(2) 0.3686(5) 0.67862(11) 0.0468(8) Uani 1 1 d .
H57A H 0.6974 0.4148 0.6623 0.070 Uiso 1 1 calc GR
H57B H 0.7661 0.4266 0.6994 0.070 Uiso 1 1 calc GR
H57C H 0.7232 0.2929 0.6909 0.070 Uiso 1 1 calc GR
C43 C 1.1004(2) 0.2491(4) 0.54489(14) 0.0503(9) Uani 1 1 d .
H43A H 1.1066 0.2958 0.5217 0.075 Uiso 1 1 calc GR
H43B H 1.0558 0.2008 0.5374 0.075 Uiso 1 1 calc GR
H43C H 1.1398 0.1886 0.5545 0.075 Uiso 1 1 calc GR
C64 C 0.69811(18) 0.3137(4) 0.46709(11) 0.0404(7) Uani 1 1 d .
C12 C 0.56542(19) 0.1672(4) 0.69580(11) 0.0424(7) Uani 1 1 d .
H12A H 0.5540 0.1665 0.7217 0.051 Uiso 1 1 calc R
H12B H 0.5876 0.2518 0.6931 0.051 Uiso 1 1 calc R
C18 C 0.2355(2) 0.5566(5) 0.67805(12) 0.0528(10) Uani 1 1 d .
H18A H 0.1885 0.5214 0.6652 0.079 Uiso 1 1 calc GR
H18B H 0.2309 0.6459 0.6866 0.079 Uiso 1 1 calc GR
H18C H 0.2584 0.5033 0.7012 0.079 Uiso 1 1 calc GR
C48 C 1.0497(2) 0.7655(4) 0.56485(11) 0.0404(7) Uani 1 1 d .
H48A H 1.0026 0.7909 0.5675 0.048 Uiso 1 1 calc R
H48B H 1.0433 0.7305 0.5377 0.048 Uiso 1 1 calc R
C5 C 0.5973(2) 0.6524(4) 0.58669(13) 0.0481(8) Uani 1 1 d .
H5A H 0.6425 0.6039 0.5936 0.058 Uiso 1 1 calc R
H5B H 0.5912 0.6919 0.6113 0.058 Uiso 1 1 calc R
C24 C 0.3732(3) 0.9306(4) 0.57585(13) 0.0593(11) Uani 1 1 d .
H24A H 0.3302 0.9727 0.5598 0.089 Uiso 1 1 calc GR
H24B H 0.4023 0.9027 0.5586 0.089 Uiso 1 1 calc GR
H24C H 0.4001 0.9920 0.5957 0.089 Uiso 1 1 calc GR
C16 C 0.3274(2) 0.1688(4) 0.66415(13) 0.0496(9) Uani 1 1 d .
H16A H 0.3414 0.0822 0.6566 0.060 Uiso 1 1 calc R
H16B H 0.3019 0.2147 0.6395 0.060 Uiso 1 1 calc R
C23 C 0.3528(2) 0.8104(4) 0.59725(12) 0.0461(8) Uani 1 1 d .
H23A H 0.3216 0.8382 0.6136 0.055 Uiso 1 1 calc R
H23B H 0.3262 0.7480 0.5771 0.055 Uiso 1 1 calc R
C10 C 0.5934(3) 0.1251(5) 0.55546(16) 0.0658(12) Uani 1 1 d .
H10A H 0.5706 0.0693 0.5329 0.099 Uiso 1 1 calc GR
H10B H 0.6055 0.0738 0.5800 0.099 Uiso 1 1 calc GR
H10C H 0.6366 0.1624 0.5512 0.099 Uiso 1 1 calc GR
C56 C 0.7650(2) 0.7946(5) 0.68286(16) 0.0630(12) Uani 1 1 d .
H56A H 0.7232 0.8449 0.6690 0.095 Uiso 1 1 calc GR
H56B H 0.7852 0.8309 0.7094 0.095 Uiso 1 1 calc GR
H56C H 0.7514 0.7041 0.6852 0.095 Uiso 1 1 calc GR
C50 C 1.1261(2) 0.8975(5) 0.70618(14) 0.0571(10) Uani 1 1 d .
H50A H 1.1416 0.9058 0.6819 0.086 Uiso 1 1 calc GR
H50B H 1.1663 0.8719 0.7283 0.086 Uiso 1 1 calc GR
H50C H 1.1074 0.9809 0.7122 0.086 Uiso 1 1 calc GR
C63 C 0.9121(3) 0.0808(4) 0.57388(13) 0.0603(11) Uani 1 1 d .
H63A H 0.9215 0.1121 0.5494 0.090 Uiso 1 1 calc GR
H63B H 0.8644 0.0437 0.5677 0.090 Uiso 1 1 calc GR
H63C H 0.9469 0.0142 0.5860 0.090 Uiso 1 1 calc GR
C49 C 1.0983(3) 0.8865(4) 0.57077(15) 0.0588(11) Uani 1 1 d .
H49A H 1.0785 0.9502 0.5499 0.088 Uiso 1 1 calc GR
H49B H 1.1456 0.8608 0.5693 0.088 Uiso 1 1 calc GR
H49C H 1.1017 0.9252 0.5968 0.088 Uiso 1 1 calc GR
C11 C 0.6187(3) 0.0558(5) 0.69497(16) 0.0620(11) Uani 1 1 d .
H11A H 0.6349 0.0636 0.6710 0.093 Uiso 1 1 calc GR
H11B H 0.5952 -0.0282 0.6949 0.093 Uiso 1 1 calc GR
H11C H 0.6593 0.0619 0.7185 0.093 Uiso 1 1 calc GR
C4 C 0.5995(3) 0.7608(5) 0.55605(19) 0.0695(14) Uani 1 1 d .
H4A H 0.6079 0.7217 0.5322 0.104 Uiso 1 1 calc GR
H4B H 0.6378 0.8217 0.5678 0.104 Uiso 1 1 calc GR
H4C H 0.5543 0.8073 0.5488 0.104 Uiso 1 1 calc GR
C17 C 0.2773(3) 0.1523(6) 0.6915(2) 0.0786(16) Uani 1 1 d .
H17A H 0.2371 0.0973 0.6782 0.118 Uiso 1 1 calc GR
H17B H 0.2600 0.2376 0.6969 0.118 Uiso 1 1 calc GR
H17C H 0.3033 0.1117 0.7166 0.118 Uiso 1 1 calc GR

loop_
_atom_site_aniso_label
_atom_site_aniso_U_11
_atom_site_aniso_U_22
_atom_site_aniso_U_33
_atom_site_aniso_U_23
_atom_site_aniso_U_13
_atom_site_aniso_U_12
S29 0.0332(3) 0.0271(3) 0.0267(3) -0.0004(3) 0.0097(2) -0.0012(3)
S72 0.0300(3) 0.0351(4) 0.0265(3) -0.0002(3) 0.0074(2) 0.0019(3)
S33 0.0363(3) 0.0267(3) 0.0380(3) 0.0023(3) 0.0129(3) 0.0004(3)
S68 0.0331(3) 0.0402(4) 0.0411(4) 0.0028(3) 0.0174(3) 0.0014(3)
F26 0.0437(10) 0.0511(13) 0.0530(11) -0.0022(10) 0.0215(9) -0.0122(9)
F28 0.0556(12) 0.0866(19) 0.0326(9) -0.0052(11) 0.0207(9) -0.0084(13)
F39 0.0374(10) 0.0764(17) 0.0559(13) -0.0036(12) 0.0161(9) -0.0053(11)
F67 0.0636(14) 0.0599(15) 0.0466(11) -0.0115(11) 0.0261(10) -0.0091(12)
O30 0.0419(11) 0.0366(11) 0.0242(9) 0.0023(9) 0.0082(8) 0.0012(10)
F77 0.0858(17) 0.0553(14) 0.0324(10) -0.0083(9) 0.0115(10) 0.0036(13)
F66 0.0618(13) 0.0414(12) 0.0549(12) -0.0007(10) 0.0073(11) 0.0059(11)
O73 0.0402(11) 0.0422(13) 0.0243(9) 0.0020(9) 0.0113(8) -0.0040(10)
F65 0.0430(11) 0.0595(15) 0.0770(17) -0.0094(13) 0.0039(11) -0.0147(11)
F76 0.0594(13) 0.0477(13) 0.0605(14) -0.0065(10) 0.0126(11) 0.0164(11)
O31 0.0460(12) 0.0285(11) 0.0431(12) -0.0053(9) 0.0125(10) -0.0050(10)
F38 0.0654(14) 0.0686(16) 0.0431(11) 0.0146(11) 0.0272(10) 0.0087(12)
F78 0.0906(19) 0.0421(12) 0.0597(13) -0.0106(11) 0.0304(13) -0.0227(13)
F27 0.0513(12) 0.0610(15) 0.0742(16) 0.0106(13) 0.0303(12) 0.0211(12)
F37 0.0695(16) 0.0588(16) 0.0805(18) -0.0252(14) 0.0382(14) 0.0044(13)
O74 0.0315(11) 0.0519(15) 0.0446(12) -0.0034(10) 0.0049(9) 0.0043(10)
O35 0.0408(12) 0.0353(12) 0.0571(15) -0.0107(11) 0.0089(11) -0.0052(10)
O69 0.0313(11) 0.0522(16) 0.0612(15) 0.0114(13) 0.0065(11) 0.0067(10)
N46 0.0286(11) 0.0306(13) 0.0298(11) -0.0031(10) 0.0104(9) 0.0020(10)
N14 0.0348(12) 0.0292(13) 0.0296(11) 0.0018(10) 0.0125(10) -0.0020(10)
N60 0.0321(12) 0.0307(13) 0.0342(12) -0.0050(10) 0.0126(10) -0.0028(10)
N53 0.0363(12) 0.0323(13) 0.0357(12) -0.0059(10) 0.0169(10) -0.0025(11)
N21 0.0339(12) 0.0315(14) 0.0364(12) 0.0020(11) 0.0142(10) 0.0031(11)
O34 0.0566(15) 0.0394(14) 0.0553(15) 0.0184(12) 0.0191(12) 0.0091(12)
N7 0.0355(12) 0.0325(13) 0.0346(12) 0.0056(10) 0.0171(10) 0.0027(11)
C40 0.0292(13) 0.0276(13) 0.0268(12) 0.0001(10) 0.0082(10) 0.0013(11)
O70 0.0640(17) 0.0547(17) 0.0651(17) 0.0007(14) 0.0422(15) -0.0069(14)
N71 0.0402(13) 0.0368(14) 0.0289(11) 0.0031(10) 0.0092(10) 0.0000(11)
C42 0.0299(12) 0.0305(15) 0.0250(12) -0.0011(10) 0.0091(10) 0.0007(11)
N32 0.0342(12) 0.0326(13) 0.0291(11) -0.0008(10) 0.0085(9) 0.0011(11)
C2 0.0286(12) 0.0290(15) 0.0281(12) 0.0005(11) 0.0097(10) -0.0014(11)
C8 0.0326(13) 0.0350(16) 0.0301(13) 0.0022(12) 0.0117(11) 0.0022(12)
C45 0.0324(13) 0.0314(15) 0.0303(13) -0.0041(11) 0.0119(11) 0.0022(12)
C15 0.0422(15) 0.0340(16) 0.0312(13) 0.0028(12) 0.0191(12) -0.0018(13)
C52 0.0375(14) 0.0270(15) 0.0336(14) -0.0022(11) 0.0130(12) -0.0009(12)
C47 0.0307(13) 0.0328(15) 0.0329(14) -0.0038(12) 0.0120(11) -0.0020(11)
C13 0.0433(16) 0.0256(14) 0.0352(14) 0.0027(11) 0.0160(12) 0.0005(12)
C3 0.0296(13) 0.0313(15) 0.0273(12) 0.0017(11) 0.0083(10) -0.0023(11)
C61 0.0322(13) 0.0309(15) 0.0315(13) -0.0040(11) 0.0090(11) -0.0010(12)
C1 0.0292(12) 0.0302(14) 0.0271(12) 0.0016(11) 0.0082(10) 0.0007(11)
C22 0.0410(16) 0.0317(16) 0.0425(16) 0.0036(13) 0.0143(13) 0.0013(13)
C51 0.0424(16) 0.0390(18) 0.0349(15) -0.0050(13) 0.0069(13) -0.0017(14)
C44 0.0376(15) 0.0327(16) 0.0490(17) 0.0014(14) 0.0173(13) 0.0056(13)
C41 0.0294(12) 0.0299(15) 0.0282(12) -0.0031(11) 0.0089(10) 0.0010(11)
C54 0.0393(15) 0.0378(17) 0.0352(14) -0.0060(12) 0.0183(12) -0.0007(13)
C75 0.0525(19) 0.0411(18) 0.0311(14) -0.0013(13) 0.0140(14) 0.0019(15)
C20 0.0321(13) 0.0375(16) 0.0290(12) -0.0013(12) 0.0098(11) 0.0040(13)
C55 0.0411(17) 0.0419(19) 0.054(2) -0.0042(15) 0.0193(15) 0.0038(15)
C9 0.0500(18) 0.0402(19) 0.0396(16) -0.0016(14) 0.0116(14) -0.0040(15)
C6 0.0375(15) 0.0376(17) 0.0363(15) 0.0072(12) 0.0166(12) 0.0018(13)
C19 0.0325(14) 0.050(2) 0.0356(15) 0.0035(13) 0.0086(12) -0.0007(13)
C59 0.0359(15) 0.0327(16) 0.0437(16) -0.0038(13) 0.0178(13) -0.0002(13)
C25 0.0403(15) 0.0436(19) 0.0325(14) 0.0008(12) 0.0147(12) 0.0023(14)
C58 0.0356(15) 0.0434(19) 0.0389(15) 0.0014(14) 0.0111(13) -0.0001(13)
C62 0.0527(18) 0.0315(16) 0.0338(15) 0.0019(12) 0.0125(14) 0.0061(14)
C36 0.0441(17) 0.0397(19) 0.0407(16) -0.0032(14) 0.0174(14) 0.0009(14)
C57 0.0385(16) 0.064(2) 0.0407(16) 0.0002(16) 0.0149(14) -0.0046(17)
C43 0.0514(19) 0.0342(19) 0.072(3) -0.0101(17) 0.0281(18) 0.0015(15)
C64 0.0359(15) 0.0423(18) 0.0414(16) 0.0011(14) 0.0079(13) -0.0039(14)
C12 0.0419(17) 0.0447(19) 0.0410(17) 0.0082(14) 0.0122(14) 0.0030(15)
C18 0.0358(16) 0.079(3) 0.0461(19) 0.0140(19) 0.0157(14) 0.0039(17)
C48 0.0509(18) 0.0344(16) 0.0388(16) 0.0023(13) 0.0173(14) 0.0041(14)
C5 0.0448(18) 0.0373(19) 0.064(2) 0.0023(17) 0.0189(17) -0.0007(15)
C24 0.087(3) 0.0351(19) 0.0450(19) 0.0069(15) 0.000(2) -0.004(2)
C16 0.0440(18) 0.049(2) 0.060(2) -0.0038(18) 0.0219(17) -0.0117(16)
C23 0.056(2) 0.0301(16) 0.0437(17) 0.0019(13) -0.0007(16) -0.0003(15)
C10 0.094(3) 0.042(2) 0.069(3) -0.010(2) 0.036(3) 0.002(2)
C56 0.047(2) 0.069(3) 0.082(3) -0.027(2) 0.035(2) -0.005(2)
C50 0.048(2) 0.053(2) 0.065(2) -0.016(2) 0.0067(18) -0.0116(18)
C63 0.093(3) 0.036(2) 0.055(2) -0.0050(17) 0.024(2) 0.014(2)
C49 0.082(3) 0.038(2) 0.068(3) -0.0027(18) 0.040(2) -0.010(2)
C11 0.053(2) 0.053(2) 0.082(3) 0.021(2) 0.022(2) 0.0138(19)
C4 0.078(3) 0.038(2) 0.109(4) 0.015(2) 0.054(3) -0.002(2)
C17 0.070(3) 0.070(3) 0.117(4) -0.007(3) 0.060(3) -0.025(3)

loop_
_atom_type_symbol
_atom_type_description
_atom_type_scat_dispersion_real
_atom_type_scat_dispersion_imag
_atom_type_scat_source
C C 0.0181 0.0091 'International Tables Vol C Tables 4.2.6.8 and 6.1.1.4'
H H 0.0000 0.0000 'International Tables Vol C Tables 4.2.6.8 and 6.1.1.4'
F F 0.0727 0.0534 'International Tables Vol C Tables 4.2.6.8 and 6.1.1.4'
N N 0.0311 0.0180 'International Tables Vol C Tables 4.2.6.8 and 6.1.1.4'
O O 0.0492 0.0322 'International Tables Vol C Tables 4.2.6.8 and 6.1.1.4'
S S 0.3331 0.5567 'International Tables Vol C Tables 4.2.6.8 and 6.1.1.4'

loop_
_exptl_crystal_face_index_h
_exptl_crystal_face_index_k
_exptl_crystal_face_index_l
_exptl_crystal_face_perp_dist
_exptl_oxdiff_crystal_face_indexfrac_h
_exptl_oxdiff_crystal_face_indexfrac_k
_exptl_oxdiff_crystal_face_indexfrac_l
_exptl_oxdiff_crystal_face_x
_exptl_oxdiff_crystal_face_y
_exptl_oxdiff_crystal_face_z
-1 0 -1 0.0788 -1.0005 0.0005 -1.0002 0.0366 -0.0985 -0.0144
-5 5 6 0.1467 -5.0002 4.9979 6.0336 0.8296 0.0593 0.2803
5 -2 -7 0.1576 4.9981 -1.9990 -7.0169 -0.5401 -0.0371 0.0765
0 2 12 0.1378 0.0041 1.9964 12.0177 0.3573 0.5295 -0.0046
5 0 3 0.0868 5.0014 -0.0022 2.9997 -0.2087 0.4112 0.1101
-4 2 -4 0.1275 -4.0029 2.0012 -3.9891 0.3479 -0.3520 0.1676
-4 0 14 0.1380 -3.9940 -0.0019 14.0087 0.3796 0.3374 -0.4021
-4 -4 10 0.1550 -3.9936 -3.9992 9.9836 -0.0756 0.0910 -0.7757
3 0 -13 0.1315 2.9944 0.0020 -13.0078 -0.3171 -0.3546 0.3494
-5 1 14 0.1268 -4.9946 0.9979 14.0148 0.5300 0.3005 -0.3230
2 1 -11 0.1470 1.9948 1.0014 -11.0006 -0.1408 -0.3103 0.3902
0 -5 -3 0.1190 0.0013 -4.9970 -3.0303 -0.5431 -0.2267 -0.5053
0 5 3 0.1358 -0.0013 4.9970 3.0303 0.5431 0.2267 0.5053
3 5 6 0.1431 3.0000 4.9955 6.0308 0.4335 0.5222 0.5484

loop_
_geom_angle_atom_site_label_1
_geom_angle_atom_site_label_2
_geom_angle_atom_site_label_3
_geom_angle
O30 S29 O31 118.50(15)
O30 S29 N32 116.73(14)
O30 S29 C25 104.68(14)
O31 S29 N32 108.72(15)
O31 S29 C25 104.07(16)
N32 S29 C25 101.79(15)
O73 S72 O74 118.44(15)
O73 S72 N71 116.78(14)
O73 S72 C75 104.79(15)
O74 S72 N71 108.76(16)
O74 S72 C75 103.76(17)
N71 S72 C75 101.94(16)
O35 S33 N32 116.84(15)
O35 S33 C36 104.46(17)
O34 S33 O35 118.73(18)
O34 S33 N32 108.08(17)
O34 S33 C36 103.26(17)
N32 S33 C36 103.26(16)
O69 S68 N71 116.34(16)
O69 S68 C64 104.57(18)
O70 S68 O69 118.15(19)
O70 S68 N71 108.46(18)
O70 S68 C64 104.02(18)
N71 S68 C64 103.32(16)
C40 N46 C45 121.5(2)
C40 N46 C47 118.7(3)
C47 N46 C45 117.4(2)
C2 N14 C15 122.0(3)
C2 N14 C13 119.1(2)
C15 N14 C13 117.9(3)
C61 N60 C59 119.9(2)
C41 N60 C61 120.3(2)
C41 N60 C59 119.3(3)
C42 N53 C52 120.3(2)
C42 N53 C54 120.8(3)
C52 N53 C54 118.4(3)
C3 N21 C22 120.5(3)
C3 N21 C20 119.6(3)
C20 N21 C22 119.1(3)
C8 N7 C6 117.8(2)
C1 N7 C8 120.6(3)
C1 N7 C6 121.1(3)
N46 C40 C42 148.4(3)
N46 C40 C41 151.4(3)
C42 C40 C41 60.1(2)
S72 N71 S68 125.42(17)
N53 C42 C40 149.9(3)
N53 C42 C41 149.9(3)
C40 C42 C41 60.2(2)
S29 N32 S33 126.66(17)
N14 C2 C3 151.2(3)
N14 C2 C1 148.9(3)
C1 C2 C3 60.0(2)
N7 C8 H8A 108.9
N7 C8 H8B 108.9
N7 C8 C9 113.5(3)
H8A C8 H8B 107.7
C9 C8 H8A 108.9
C9 C8 H8B 108.9
N46 C45 H45A 109.0
N46 C45 H45B 109.0
N46 C45 C44 112.9(3)
H45A C45 H45B 107.8
C44 C45 H45A 109.0
C44 C45 H45B 109.0
N14 C15 H15A 109.1
N14 C15 H15B 109.1
N14 C15 C16 112.6(3)
H15A C15 H15B 107.8
C16 C15 H15A 109.1
C16 C15 H15B 109.1
N53 C52 H52A 109.1
N53 C52 H52B 109.1
N53 C52 C51 112.5(3)
H52A C52 H52B 107.8
C51 C52 H52A 109.1
C51 C52 H52B 109.1
N46 C47 H47A 108.9
N46 C47 H47B 108.9
N46 C47 C48 113.4(3)
H47A C47 H47B 107.7
C48 C47 H47A 108.9
C48 C47 H47B 108.9
N14 C13 H13A 109.0
N14 C13 H13B 109.0
N14 C13 C12 112.8(3)
H13A C13 H13B 107.8
C12 C13 H13A 109.0
C12 C13 H13B 109.0
N21 C3 C2 150.3(3)
N21 C3 C1 149.9(3)
C1 C3 C2 59.7(2)
N60 C61 H61A 108.9
N60 C61 H61B 108.9
N60 C61 C62 113.4(3)
H61A C61 H61B 107.7
C62 C61 H61A 108.9
C62 C61 H61B 108.9
N7 C1 C2 149.1(3)
N7 C1 C3 150.5(3)
C2 C1 C3 60.3(2)
N21 C22 H22A 109.0
N21 C22 H22B 109.0
N21 C22 C23 113.0(3)
H22A C22 H22B 107.8
C23 C22 H22A 109.0
C23 C22 H22B 109.0
C52 C51 H51A 109.2
C52 C51 H51B 109.2
H51A C51 H51B 107.9
C50 C51 C52 112.0(3)
C50 C51 H51A 109.2
C50 C51 H51B 109.2
C45 C44 H44A 109.6
C45 C44 H44B 109.6
H44A C44 H44B 108.1
C43 C44 C45 110.4(3)
C43 C44 H44A 109.6
C43 C44 H44B 109.6
N60 C41 C40 150.4(3)
N60 C41 C42 149.9(3)
C42 C41 C40 59.7(2)
N53 C54 H54A 109.0
N53 C54 H54B 109.0
N53 C54 C55 112.9(3)
H54A C54 H54B 107.8
C55 C54 H54A 109.0
C55 C54 H54B 109.0
F77 C75 S72 111.3(3)
F77 C75 F78 107.3(3)
F76 C75 S72 111.8(3)
F76 C75 F77 109.1(3)
F76 C75 F78 108.1(3)
F78 C75 S72 109.1(2)
N21 C20 H20A 108.9
N21 C20 H20B 108.9
N21 C20 C19 113.2(2)
H20A C20 H20B 107.7
C19 C20 H20A 108.9
C19 C20 H20B 108.9
C54 C55 H55A 109.4
C54 C55 H55B 109.4
C54 C55 C56 111.2(4)
H55A C55 H55B 108.0
C56 C55 H55A 109.4
C56 C55 H55B 109.4
C8 C9 H9A 109.4
C8 C9 H9B 109.4
C8 C9 C10 111.0(3)
H9A C9 H9B 108.0
C10 C9 H9A 109.4
C10 C9 H9B 109.4
N7 C6 H6A 109.1
N7 C6 H6B 109.1
N7 C6 C5 112.7(3)
H6A C6 H6B 107.8
C5 C6 H6A 109.1
C5 C6 H6B 109.1
C20 C19 H19A 109.6
C20 C19 H19B 109.6
C20 C19 C18 110.4(3)
H19A C19 H19B 108.1
C18 C19 H19A 109.6
C18 C19 H19B 109.6
N60 C59 H59A 108.8
N60 C59 H59B 108.8
N60 C59 C58 114.0(3)
H59A C59 H59B 107.7
C58 C59 H59A 108.8
C58 C59 H59B 108.8
F26 C25 S29 111.1(2)
F26 C25 F28 108.7(3)
F26 C25 F27 108.1(3)
F28 C25 S29 111.1(2)
F27 C25 S29 109.8(2)
F27 C25 F28 107.9(3)
C59 C58 H58A 109.5
C59 C58 H58B 109.5
C59 C58 C57 110.5(3)
H58A C58 H58B 108.1
C57 C58 H58A 109.5
C57 C58 H58B 109.5
C61 C62 H62A 109.6
C61 C62 H62B 109.6
C61 C62 C63 110.3(3)
H62A C62 H62B 108.1
C63 C62 H62A 109.6
C63 C62 H62B 109.6
F39 C36 S33 111.3(2)
F39 C36 F38 107.4(3)
F39 C36 F37 108.6(3)
F38 C36 S33 111.7(2)
F37 C36 S33 109.8(3)
F37 C36 F38 108.0(3)
C58 C57 H57A 109.5
C58 C57 H57B 109.5
C58 C57 H57C 109.5
H57A C57 H57B 109.5
H57A C57 H57C 109.5
H57B C57 H57C 109.5
C44 C43 H43A 109.5
C44 C43 H43B 109.5
C44 C43 H43C 109.5
H43A C43 H43B 109.5
H43A C43 H43C 109.5
H43B C43 H43C 109.5
F67 C64 S68 111.2(3)
F67 C64 F66 108.6(3)
F67 C64 F65 107.7(3)
F66 C64 S68 111.5(2)
F66 C64 F65 108.1(3)
F65 C64 S68 109.6(3)
C13 C12 H12A 109.4
C13 C12 H12B 109.4
C13 C12 C11 111.1(3)
H12A C12 H12B 108.0
C11 C12 H12A 109.4
C11 C12 H12B 109.4
C19 C18 H18A 109.5
C19 C18 H18B 109.5
C19 C18 H18C 109.5
H18A C18 H18B 109.5
H18A C18 H18C 109.5
H18B C18 H18C 109.5
C47 C48 H48A 109.4
C47 C48 H48B 109.4
C47 C48 C49 111.1(3)
H48A C48 H48B 108.0
C49 C48 H48A 109.4
C49 C48 H48B 109.4
C6 C5 H5A 109.7
C6 C5 H5B 109.7
C6 C5 C4 109.9(4)
H5A C5 H5B 108.2
C4 C5 H5A 109.7
C4 C5 H5B 109.7
H24A C24 H24B 109.5
H24A C24 H24C 109.5
H24B C24 H24C 109.5
C23 C24 H24A 109.5
C23 C24 H24B 109.5
C23 C24 H24C 109.5
C15 C16 H16A 109.4
C15 C16 H16B 109.4
C15 C16 C17 111.1(4)
H16A C16 H16B 108.0
C17 C16 H16A 109.4
C17 C16 H16B 109.4
C22 C23 C24 111.5(4)
C22 C23 H23A 109.3
C22 C23 H23B 109.3
C24 C23 H23A 109.3
C24 C23 H23B 109.3
H23A C23 H23B 108.0
C9 C10 H10A 109.5
C9 C10 H10B 109.5
C9 C10 H10C 109.5
H10A C10 H10B 109.5
H10A C10 H10C 109.5
H10B C10 H10C 109.5
C55 C56 H56A 109.5
C55 C56 H56B 109.5
C55 C56 H56C 109.5
H56A C56 H56B 109.5
H56A C56 H56C 109.5
H56B C56 H56C 109.5
C51 C50 H50A 109.5
C51 C50 H50B 109.5
C51 C50 H50C 109.5
H50A C50 H50B 109.5
H50A C50 H50C 109.5
H50B C50 H50C 109.5
C62 C63 H63A 109.5
C62 C63 H63B 109.5
C62 C63 H63C 109.5
H63A C63 H63B 109.5
H63A C63 H63C 109.5
H63B C63 H63C 109.5
C48 C49 H49A 109.5
C48 C49 H49B 109.5
C48 C49 H49C 109.5
H49A C49 H49B 109.5
H49A C49 H49C 109.5
H49B C49 H49C 109.5
C12 C11 H11A 109.5
C12 C11 H11B 109.5
C12 C11 H11C 109.5
H11A C11 H11B 109.5
H11A C11 H11C 109.5
H11B C11 H11C 109.5
C5 C4 H4A 109.5
C5 C4 H4B 109.5
C5 C4 H4C 109.5
H4A C4 H4B 109.5
H4A C4 H4C 109.5
H4B C4 H4C 109.5
C16 C17 H17A 109.5
C16 C17 H17B 109.5
C16 C17 H17C 109.5
H17A C17 H17B 109.5
H17A C17 H17C 109.5
H17B C17 H17C 109.5

loop_
_geom_bond_atom_site_label_1
_geom_bond_atom_site_label_2
_geom_bond_distance
S29 O30 1.427(2)
S29 O31 1.430(2)
S29 N32 1.570(3)
S29 C25 1.836(3)
S72 O73 1.427(2)
S72 O74 1.430(2)
S72 N71 1.568(3)
S72 C75 1.835(4)
S33 O35 1.430(3)
S33 O34 1.430(3)
S33 N32 1.574(3)
S33 C36 1.830(4)
S68 O69 1.428(3)
S68 O70 1.422(3)
S68 N71 1.579(3)
S68 C64 1.828(4)
F26 C25 1.321(4)
F28 C25 1.324(4)
F39 C36 1.324(4)
F67 C64 1.323(4)
F77 C75 1.323(4)
F66 C64 1.326(4)
F65 C64 1.334(4)
F76 C75 1.313(5)
F38 C36 1.326(4)
F78 C75 1.340(5)
F27 C25 1.322(4)
F37 C36 1.326(4)
N46 C40 1.334(4)
N46 C45 1.464(4)
N46 C47 1.463(4)
N14 C2 1.329(4)
N14 C15 1.464(4)
N14 C13 1.466(4)
N60 C61 1.464(4)
N60 C41 1.322(4)
N60 C59 1.469(4)
N53 C42 1.330(4)
N53 C52 1.464(4)
N53 C54 1.465(4)
N21 C3 1.325(4)
N21 C22 1.470(4)
N21 C20 1.470(4)
N7 C8 1.466(4)
N7 C1 1.332(4)
N7 C6 1.467(4)
C40 C42 1.381(4)
C40 C41 1.388(4)
C42 C41 1.388(4)
C2 C3 1.389(4)
C2 C1 1.381(4)
C8 H8A 0.9700
C8 H8B 0.9700
C8 C9 1.518(5)
C45 H45A 0.9700
C45 H45B 0.9700
C45 C44 1.520(4)
C15 H15A 0.9700
C15 H15B 0.9700
C15 C16 1.512(5)
C52 H52A 0.9700
C52 H52B 0.9700
C52 C51 1.527(4)
C47 H47A 0.9700
C47 H47B 0.9700
C47 C48 1.516(5)
C13 H13A 0.9700
C13 H13B 0.9700
C13 C12 1.517(5)
C3 C1 1.384(4)
C61 H61A 0.9700
C61 H61B 0.9700
C61 C62 1.520(4)
C22 H22A 0.9700
C22 H22B 0.9700
C22 C23 1.514(5)
C51 H51A 0.9700
C51 H51B 0.9700
C51 C50 1.521(5)
C44 H44A 0.9700
C44 H44B 0.9700
C44 C43 1.519(5)
C54 H54A 0.9700
C54 H54B 0.9700
C54 C55 1.520(5)
C20 H20A 0.9700
C20 H20B 0.9700
C20 C19 1.514(4)
C55 H55A 0.9700
C55 H55B 0.9700
C55 C56 1.521(5)
C9 H9A 0.9700
C9 H9B 0.9700
C9 C10 1.520(6)
C6 H6A 0.9700
C6 H6B 0.9700
C6 C5 1.518(5)
C19 H19A 0.9700
C19 H19B 0.9700
C19 C18 1.532(5)
C59 H59A 0.9700
C59 H59B 0.9700
C59 C58 1.518(5)
C58 H58A 0.9700
C58 H58B 0.9700
C58 C57 1.523(5)
C62 H62A 0.9700
C62 H62B 0.9700
C62 C63 1.521(5)
C57 H57A 0.9600
C57 H57B 0.9600
C57 H57C 0.9600
C43 H43A 0.9600
C43 H43B 0.9600
C43 H43C 0.9600
C12 H12A 0.9700
C12 H12B 0.9700
C12 C11 1.528(6)
C18 H18A 0.9600
C18 H18B 0.9600
C18 H18C 0.9600
C48 H48A 0.9700
C48 H48B 0.9700
C48 C49 1.519(6)
C5 H5A 0.9700
C5 H5B 0.9700
C5 C4 1.526(6)
C24 H24A 0.9600
C24 H24B 0.9600
C24 H24C 0.9600
C24 C23 1.524(6)
C16 H16A 0.9700
C16 H16B 0.9700
C16 C17 1.527(6)
C23 H23A 0.9700
C23 H23B 0.9700
C10 H10A 0.9600
C10 H10B 0.9600
C10 H10C 0.9600
C56 H56A 0.9600
C56 H56B 0.9600
C56 H56C 0.9600
C50 H50A 0.9600
C50 H50B 0.9600
C50 H50C 0.9600
C63 H63A 0.9600
C63 H63B 0.9600
C63 H63C 0.9600
C49 H49A 0.9600
C49 H49B 0.9600
C49 H49C 0.9600
C11 H11A 0.9600
C11 H11B 0.9600
C11 H11C 0.9600
C4 H4A 0.9600
C4 H4B 0.9600
C4 H4C 0.9600
C17 H17A 0.9600
C17 H17B 0.9600
C17 H17C 0.9600

loop_
_geom_torsion_atom_site_label_1
_geom_torsion_atom_site_label_2
_geom_torsion_atom_site_label_3
_geom_torsion_atom_site_label_4
_geom_torsion
O30 S29 N32 S33 17.1(3)
O30 S29 C25 F26 -60.4(3)
O30 S29 C25 F28 178.5(3)
O30 S29 C25 F27 59.2(3)
O73 S72 N71 S68 -16.2(3)
O73 S72 C75 F77 -177.8(3)
O73 S72 C75 F76 59.9(3)
O73 S72 C75 F78 -59.6(3)
O31 S29 N32 S33 154.4(2)
O31 S29 C25 F26 174.6(2)
O31 S29 C25 F28 53.4(3)
O31 S29 C25 F27 -65.9(3)
O74 S72 N71 S68 -153.5(2)
O74 S72 C75 F77 -52.9(3)
O74 S72 C75 F76 -175.2(3)
O74 S72 C75 F78 65.3(3)
O35 S33 N32 S29 23.6(3)
O35 S33 C36 F39 177.5(3)
O35 S33 C36 F38 -62.5(3)
O35 S33 C36 F37 57.3(3)
O69 S68 N71 S72 -24.9(3)
O69 S68 C64 F67 57.3(3)
O69 S68 C64 F66 178.7(2)
O69 S68 C64 F65 -61.7(3)
N46 C40 C42 N53 4.0(9)
N46 C40 C42 C41 -178.0(6)
N46 C40 C41 N60 -3.2(10)
N46 C40 C41 C42 177.9(6)
N46 C45 C44 C43 -176.2(3)
N46 C47 C48 C49 174.9(3)
N14 C2 C3 N21 2.2(10)
N14 C2 C3 C1 -179.2(6)
N14 C2 C1 N7 -2.5(9)
N14 C2 C1 C3 179.3(6)
N14 C15 C16 C17 177.7(4)
N14 C13 C12 C11 -177.8(3)
N60 C61 C62 C63 177.7(3)
N60 C59 C58 C57 161.4(3)
N53 C42 C41 N60 -1.0(10)
N53 C42 C41 C40 178.0(6)
N53 C52 C51 C50 179.1(3)
N53 C54 C55 C56 174.5(3)
N21 C3 C1 N7 0.4(10)
N21 C3 C1 C2 178.6(6)
N21 C22 C23 C24 -170.7(3)
N21 C20 C19 C18 -179.6(3)
O34 S33 N32 S29 160.6(2)
O34 S33 C36 F39 52.7(3)
O34 S33 C36 F38 172.7(3)
O34 S33 C36 F37 -67.5(3)
N7 C8 C9 C10 174.3(3)
N7 C6 C5 C4 175.9(3)
C40 N46 C45 C44 -117.7(3)
C40 N46 C47 C48 -78.6(3)
C40 C42 C41 N60 -179(100)
O70 S68 N71 S72 -161.0(2)
O70 S68 C64 F67 -178.1(3)
O70 S68 C64 F66 -56.7(3)
O70 S68 C64 F65 62.9(3)
N71 S72 C75 F77 60.0(3)
N71 S72 C75 F76 -62.2(3)
N71 S72 C75 F78 178.2(2)
N71 S68 C64 F67 -64.9(3)
N71 S68 C64 F66 56.5(3)
N71 S68 C64 F65 176.1(2)
C42 N53 C52 C51 -84.3(3)
C42 N53 C54 C55 -89.9(4)
C42 C40 C41 N60 179(100)
N32 S29 C25 F26 61.6(3)
N32 S29 C25 F28 -59.6(3)
N32 S29 C25 F27 -178.9(2)
N32 S33 C36 F39 -59.8(3)
N32 S33 C36 F38 60.2(3)
N32 S33 C36 F37 179.9(3)
C2 N14 C15 C16 106.5(4)
C2 N14 C13 C12 81.4(3)
C2 C3 C1 N7 -178.2(6)
C8 N7 C1 C2 -3.3(7)
C8 N7 C1 C3 173.7(5)
C8 N7 C6 C5 -85.7(4)
C45 N46 C40 C42 -174.7(4)
C45 N46 C40 C41 8.9(7)
C45 N46 C47 C48 84.0(3)
C15 N14 C2 C3 1.0(7)
C15 N14 C2 C1 -177.7(4)
C15 N14 C13 C12 -87.5(3)
C52 N53 C42 C40 -2.3(7)
C52 N53 C42 C41 -178.8(5)
C52 N53 C54 C55 98.1(3)
C47 N46 C40 C42 -12.9(6)
C47 N46 C40 C41 170.7(5)
C47 N46 C45 C44 80.3(3)
C13 N14 C2 C3 -167.4(5)
C13 N14 C2 C1 13.9(7)
C13 N14 C15 C16 -85.0(4)
C3 N21 C22 C23 126.4(3)
C3 N21 C20 C19 -81.8(4)
C3 C2 C1 N7 178.3(6)
C61 N60 C41 C40 -0.8(7)
C61 N60 C41 C42 177.5(5)
C61 N60 C59 C58 59.2(4)
C1 N7 C8 C9 90.0(3)
C1 N7 C6 C5 101.9(4)
C1 C2 C3 N21 -178.6(6)
C22 N21 C3 C2 171.8(5)
C22 N21 C3 C1 -5.7(7)
C22 N21 C20 C19 108.3(3)
C41 N60 C61 C62 78.3(4)
C41 N60 C59 C58 -128.9(3)
C41 C40 C42 N53 -178.0(6)
C54 N53 C42 C40 -174.1(5)
C54 N53 C42 C41 9.3(7)
C54 N53 C52 C51 87.7(3)
C75 S72 N71 S68 97.3(2)
C20 N21 C3 C2 2.0(7)
C20 N21 C3 C1 -175.5(5)
C20 N21 C22 C23 -63.8(4)
C6 N7 C8 C9 -82.4(4)
C6 N7 C1 C2 169.0(5)
C6 N7 C1 C3 -14.1(7)
C59 N60 C61 C62 -109.9(3)
C59 N60 C41 C40 -172.6(5)
C59 N60 C41 C42 5.6(7)
C25 S29 N32 S33 -96.2(2)
C36 S33 N32 S29 -90.4(2)
C64 S68 N71 S72 89.0(2)
